data_2210872
loop_
_publ_author_name
'Hu, Xi-Lan'
'Xu, Xing-You'
'Liu, Hai-Feng'
'Xu, Tong-Tao'
'Wang, Da-Qi'

_publ_section_title
;<i>trans</i>-Diaquabis(5,5-diphenylhydantoinato-\k<i>N</i>^3^)bis(hexamethylenetetraamine-\k<i>N</i>)cobalt(II)
 hemihydrate
;
_journal_coeditor_code BH2050
_journal_issue 11
_journal_name_full 'Acta Crystallographica Section E'
_journal_page_first m2976
_journal_page_last m2977
_journal_paper_doi 10.1107/S1600536806042024
_journal_volume 62
_journal_year 2006
_chemical_formula_iupac '[Co (C15 H11 N2 O2)2 (C6 H12 N4)2 (H2 O)2], 0.5H2 O'
_chemical_formula_moiety 'C42 H50 Co N12 O6, 0.5H2 O'
_chemical_formula_sum 'C42 H51 Co N12 O6.5'
_chemical_formula_weight 886.88
_chemical_melting_point 640
_chemical_name_systematic
;
trans-Diaquabis(5,5-diphenylhydantoinato-\kN^3^)bis(hexamethylenetetraamine-
\kN)cobalt(II) hemihydrate
;
_space_group_IT_number 2
_symmetry_cell_setting triclinic
_symmetry_space_group_name_Hall '-P 1'
_symmetry_space_group_name_H-M 'P -1'
_atom_sites_solution_hydrogens geom
_atom_sites_solution_primary direct
_atom_sites_solution_secondary difmap
_audit_creation_method SHELXL-97
_cell_angle_alpha 79.516(4)
_cell_angle_beta 76.753(5)
_cell_angle_gamma 88.532(4)
_cell_formula_units_Z 1
_cell_length_a 8.947(3)
_cell_length_b 10.183(4)
_cell_length_c 11.620(4)
_cell_measurement_reflns_used 2021
_cell_measurement_temperature 298(2)
_cell_measurement_theta_max 25.085
_cell_measurement_theta_min 2.339
_cell_volume 1013.2(6)
_computing_cell_refinement 'SAINT (Siemens, 1996)'
_computing_data_collection 'SMART (Siemens, 1996)'
_computing_data_reduction SAINT
_computing_molecular_graphics 'SHELXTL (Sheldrick, 1997)'
_computing_publication_material SHELXTL
_computing_structure_refinement 'SHELXL97 (Sheldrick, 1997)'
_computing_structure_solution 'SHELXS97 (Sheldrick, 1997)'
_diffrn_ambient_temperature 298(2)
_diffrn_measured_fraction_theta_full 0.986
_diffrn_measured_fraction_theta_max 0.986
_diffrn_measurement_device_type 'Bruker SMART CCD area-detector'
_diffrn_measurement_method '\f and \w'
_diffrn_radiation_monochromator graphite
_diffrn_radiation_source 'fine-focus sealed tube'
_diffrn_radiation_type MoK\a
_diffrn_radiation_wavelength 0.71073
_diffrn_reflns_av_R_equivalents 0.0173
_diffrn_reflns_av_sigmaI/netI 0.0410
_diffrn_reflns_limit_h_max 10
_diffrn_reflns_limit_h_min -10
_diffrn_reflns_limit_k_max 12
_diffrn_reflns_limit_k_min -12
_diffrn_reflns_limit_l_max 13
_diffrn_reflns_limit_l_min -7
_diffrn_reflns_number 5327
_diffrn_reflns_theta_full 25.01
_diffrn_reflns_theta_max 25.01
_diffrn_reflns_theta_min 2.03
_diffrn_standards_decay_% 0
_diffrn_standards_interval_count 0
_diffrn_standards_interval_time 0
_diffrn_standards_number 0
_exptl_absorpt_coefficient_mu 0.491
_exptl_absorpt_correction_T_max 0.9298
_exptl_absorpt_correction_T_min 0.9037
_exptl_absorpt_correction_type multi-scan
_exptl_absorpt_process_details '(SADABS; Sheldrick, 1996)'
_exptl_crystal_colour orange
_exptl_crystal_density_diffrn 1.454
_exptl_crystal_density_method 'not measured'
_exptl_crystal_description block
_exptl_crystal_F_000 466
_exptl_crystal_size_max 0.21
_exptl_crystal_size_mid 0.18
_exptl_crystal_size_min 0.15
_refine_diff_density_max 0.407
_refine_diff_density_min -0.429
_refine_ls_extinction_method none
_refine_ls_goodness_of_fit_ref 1.050
_refine_ls_hydrogen_treatment constr
_refine_ls_matrix_type full
_refine_ls_number_parameters 286
_refine_ls_number_reflns 3523
_refine_ls_number_restraints 3
_refine_ls_restrained_S_all 1.066
_refine_ls_R_factor_all 0.0643
_refine_ls_R_factor_gt 0.0432
_refine_ls_shift/su_max 0.000
_refine_ls_shift/su_mean 0.000
_refine_ls_structure_factor_coef Fsqd
_refine_ls_weighting_details 'calc w=1/[\s^2^(Fo^2^)+(0.0383P)^2^+0.8777P] where P=(Fo^2^+2Fc^2^)/3'
_refine_ls_weighting_scheme calc
_refine_ls_wR_factor_gt 0.0937
_refine_ls_wR_factor_ref 0.1081
_reflns_number_gt 2657
_reflns_number_total 3523
_reflns_threshold_expression I>2\s(I)
_cod_data_source_file bh2050.cif
_cod_data_source_block I
_cod_original_formula_sum 'C42 H51 Co N12 O6.50'
_cod_database_code 2210872
_cod_database_fobs_code 2210872

loop_
_symmetry_equiv_pos_as_xyz
'x, y, z'
'-x, -y, -z'

loop_
_atom_site_type_symbol
_atom_site_label
_atom_site_fract_x
_atom_site_fract_y
_atom_site_fract_z
_atom_site_U_iso_or_equiv
_atom_site_adp_type
_atom_site_calc_flag
_atom_site_refinement_flags
_atom_site_occupancy
Co Co1 0.5000 0.5000 0.5000 0.03026(18) Uani d S 1
N N1 0.5853(3) 0.8751(2) 0.5992(2) 0.0317(6) Uani d . 1
H H1 0.5892 0.9609 0.5826 0.038 Uiso calc R 1
N N2 0.5571(3) 0.6635(2) 0.57365(19) 0.0265(5) Uani d . 1
N N3 0.3032(3) 0.4325(2) 0.6735(2) 0.0329(6) Uani d . 1
N N4 0.1209(3) 0.5099(3) 0.8408(3) 0.0461(7) Uani d . 1
N N5 0.2242(3) 0.2866(3) 0.8714(2) 0.0488(7) Uani d . 1
N N6 0.0394(3) 0.3388(3) 0.7455(3) 0.0572(8) Uani d . 1
O O1 0.4711(2) 0.84162(18) 0.44968(17) 0.0346(5) Uani d . 1
O O2 0.6668(2) 0.55291(18) 0.72441(18) 0.0366(5) Uani d . 1
O O3 0.3329(2) 0.61456(19) 0.43152(18) 0.0379(5) Uani d . 1
H H22 0.3782 0.6846 0.3873 0.045 Uiso d RD 1
H H23 0.2655 0.5890 0.3991 0.045 Uiso d RD 1
O O4 0.1754(16) 0.8335(14) 0.3190(14) 0.136(6) Uani d P 0.25
H H24 0.1402 0.7693 0.3760 0.163 Uiso d PRD 0.25
H H25 0.0998 0.8457 0.2856 0.163 Uiso d PR 0.25
C C1 0.5328(3) 0.7982(3) 0.5344(2) 0.0269(6) Uani d . 1
C C2 0.6227(3) 0.6551(3) 0.6684(3) 0.0283(6) Uani d . 1
C C3 0.6352(3) 0.7961(3) 0.7010(3) 0.0295(6) Uani d . 1
C C4 0.5219(3) 0.8077(3) 0.8196(3) 0.0312(7) Uani d . 1
C C5 0.4534(4) 0.9289(3) 0.8347(3) 0.0454(8) Uani d . 1
H H5 0.4740 1.0014 0.7717 0.055 Uiso calc R 1
C C6 0.3552(4) 0.9438(4) 0.9418(3) 0.0562(10) Uani d . 1
H H6 0.3101 1.0258 0.9502 0.067 Uiso calc R 1
C C7 0.3240(4) 0.8379(4) 1.0359(3) 0.0571(10) Uani d . 1
H H7 0.2584 0.8482 1.1083 0.068 Uiso calc R 1
C C8 0.3897(4) 0.7171(4) 1.0229(3) 0.0500(9) Uani d . 1
H H8 0.3676 0.6449 1.0861 0.060 Uiso calc R 1
C C9 0.4889(4) 0.7022(3) 0.9159(3) 0.0424(8) Uani d . 1
H H9 0.5342 0.6200 0.9084 0.051 Uiso calc R 1
C C10 0.8017(3) 0.8273(3) 0.7011(3) 0.0330(7) Uani d . 1
C C11 0.8452(4) 0.8461(3) 0.8037(3) 0.0494(9) Uani d . 1
H H11 0.7722 0.8396 0.8758 0.059 Uiso calc R 1
C C12 0.9972(5) 0.8745(4) 0.7994(4) 0.0647(11) Uani d . 1
H H12 1.0250 0.8883 0.8687 0.078 Uiso calc R 1
C C13 1.1065(4) 0.8826(4) 0.6951(4) 0.0621(11) Uani d . 1
H H13 1.2082 0.9021 0.6930 0.075 Uiso calc R 1
C C14 1.0652(4) 0.8616(4) 0.5937(4) 0.0613(10) Uani d . 1
H H14 1.1392 0.8654 0.5224 0.074 Uiso calc R 1
C C15 0.9136(4) 0.8347(4) 0.5970(3) 0.0522(9) Uani d . 1
H H15 0.8868 0.8214 0.5273 0.063 Uiso calc R 1
C C16 0.2467(4) 0.5464(3) 0.7356(3) 0.0406(8) Uani d . 1
H H16A 0.3313 0.5824 0.7602 0.049 Uiso calc R 1
H H16B 0.2128 0.6163 0.6791 0.049 Uiso calc R 1
C C17 0.3484(4) 0.3273(3) 0.7654(3) 0.0426(8) Uani d . 1
H H17A 0.3823 0.2498 0.7294 0.051 Uiso calc R 1
H H17B 0.4345 0.3603 0.7904 0.051 Uiso calc R 1
C C18 0.1674(4) 0.3791(4) 0.6415(3) 0.0514(9) Uani d . 1
H H18A 0.1325 0.4469 0.5838 0.062 Uiso calc R 1
H H18B 0.1985 0.3026 0.6032 0.062 Uiso calc R 1
C C19 0.1731(4) 0.4042(3) 0.9250(3) 0.0495(9) Uani d . 1
H H19A 0.0898 0.3782 0.9950 0.059 Uiso calc R 1
H H19B 0.2571 0.4384 0.9515 0.059 Uiso calc R 1
C C20 0.0958(5) 0.2376(4) 0.8323(3) 0.0588(10) Uani d . 1
H H20A 0.0125 0.2097 0.9019 0.071 Uiso calc R 1
H H20B 0.1279 0.1600 0.7958 0.071 Uiso calc R 1
C C21 -0.0058(4) 0.4567(4) 0.8024(4) 0.0579(10) Uani d . 1
H H21A -0.0410 0.5257 0.7458 0.069 Uiso calc R 1
H H21B -0.0906 0.4320 0.8716 0.069 Uiso calc R 1

loop_
_atom_site_aniso_label
_atom_site_aniso_U_11
_atom_site_aniso_U_22
_atom_site_aniso_U_33
_atom_site_aniso_U_12
_atom_site_aniso_U_13
_atom_site_aniso_U_23
Co1 0.0370(3) 0.0221(3) 0.0348(3) 0.0036(2) -0.0136(3) -0.0069(2)
N1 0.0483(15) 0.0171(11) 0.0340(14) 0.0009(10) -0.0188(12) -0.0038(10)
N2 0.0338(13) 0.0198(11) 0.0273(13) 0.0031(10) -0.0097(11) -0.0051(10)
N3 0.0332(14) 0.0302(13) 0.0357(14) 0.0017(10) -0.0075(11) -0.0077(11)
N4 0.0393(16) 0.0449(16) 0.0505(17) 0.0038(13) 0.0010(13) -0.0144(14)
N5 0.0527(18) 0.0458(17) 0.0403(16) 0.0038(14) 0.0015(14) -0.0038(13)
N6 0.0420(17) 0.073(2) 0.0556(19) -0.0165(16) -0.0038(15) -0.0172(17)
O1 0.0523(13) 0.0222(10) 0.0339(11) 0.0075(9) -0.0195(10) -0.0058(9)
O2 0.0500(13) 0.0225(10) 0.0418(12) 0.0055(9) -0.0225(10) -0.0029(9)
O3 0.0410(12) 0.0306(11) 0.0442(13) 0.0004(9) -0.0175(10) -0.0027(9)
O4 0.136(14) 0.121(13) 0.159(16) -0.004(11) -0.063(12) -0.013(12)
C1 0.0304(15) 0.0237(14) 0.0256(15) 0.0022(12) -0.0046(12) -0.0050(12)
C2 0.0294(15) 0.0225(14) 0.0330(16) 0.0012(12) -0.0083(13) -0.0033(12)
C3 0.0365(16) 0.0217(14) 0.0328(16) 0.0011(12) -0.0139(13) -0.0045(12)
C4 0.0327(16) 0.0339(16) 0.0315(16) -0.0006(13) -0.0144(13) -0.0086(13)
C5 0.056(2) 0.0395(18) 0.0425(19) 0.0102(16) -0.0131(17) -0.0118(15)
C6 0.058(2) 0.059(2) 0.056(2) 0.0220(19) -0.0129(19) -0.025(2)
C7 0.044(2) 0.083(3) 0.046(2) 0.001(2) -0.0047(17) -0.023(2)
C8 0.051(2) 0.059(2) 0.0371(19) -0.0106(18) -0.0071(16) -0.0034(17)
C9 0.048(2) 0.0394(18) 0.0396(19) 0.0002(15) -0.0115(16) -0.0062(15)
C10 0.0380(17) 0.0217(14) 0.0408(18) -0.0012(12) -0.0136(14) -0.0036(13)
C11 0.047(2) 0.054(2) 0.050(2) -0.0078(17) -0.0185(17) -0.0077(17)
C12 0.060(3) 0.072(3) 0.073(3) -0.011(2) -0.036(2) -0.011(2)
C13 0.041(2) 0.050(2) 0.099(3) -0.0056(17) -0.026(2) -0.009(2)
C14 0.042(2) 0.062(3) 0.075(3) -0.0025(18) -0.001(2) -0.015(2)
C15 0.046(2) 0.060(2) 0.053(2) -0.0035(17) -0.0098(18) -0.0188(18)
C16 0.0396(18) 0.0330(17) 0.0460(19) 0.0031(14) -0.0021(15) -0.0090(15)
C17 0.0438(19) 0.0385(18) 0.0397(19) 0.0080(15) -0.0005(15) -0.0049(15)
C18 0.045(2) 0.067(2) 0.044(2) -0.0131(18) -0.0097(16) -0.0150(18)
C19 0.048(2) 0.056(2) 0.0395(19) -0.0004(17) 0.0007(16) -0.0105(17)
C20 0.068(3) 0.044(2) 0.055(2) -0.0166(19) 0.011(2) -0.0122(18)
C21 0.0347(19) 0.072(3) 0.061(2) 0.0063(18) -0.0026(17) -0.008(2)

loop_
_atom_type_symbol
_atom_type_description
_atom_type_scat_dispersion_real
_atom_type_scat_dispersion_imag
_atom_type_scat_source
C C 0.0033 0.0016 'International Tables Vol C Tables 4.2.6.8 and 6.1.1.4'
H H 0.0000 0.0000 'International Tables Vol C Tables 4.2.6.8 and 6.1.1.4'
N N 0.0061 0.0033 'International Tables Vol C Tables 4.2.6.8 and 6.1.1.4'
O O 0.0106 0.0060 'International Tables Vol C Tables 4.2.6.8 and 6.1.1.4'
Co Co 0.3494 0.9721 'International Tables Vol C Tables 4.2.6.8 and 6.1.1.4'

loop_
_geom_angle_atom_site_label_1
_geom_angle_atom_site_label_2
_geom_angle_atom_site_label_3
_geom_angle_site_symmetry_1
_geom_angle_site_symmetry_3
_geom_angle
_geom_angle_publ_flag
O3 Co1 O3 . 2_666 180.00(10) y
O3 Co1 N2 . . 89.95(8) y
O3 Co1 N2 2_666 . 90.05(8) y
O3 Co1 N2 . 2_666 90.05(8) n
O3 Co1 N2 2_666 2_666 89.95(8) n
N2 Co1 N2 . 2_666 180.0 y
O3 Co1 N3 . 2_666 94.17(8) n
O3 Co1 N3 2_666 2_666 85.83(8) n
N2 Co1 N3 . 2_666 89.90(8) n
N2 Co1 N3 2_666 2_666 90.10(8) n
O3 Co1 N3 . . 85.83(8) y
O3 Co1 N3 2_666 . 94.17(8) y
N2 Co1 N3 . . 90.10(8) y
N2 Co1 N3 2_666 . 89.90(8) y
N3 Co1 N3 2_666 . 180.0000(10) y
C1 N1 C3 . . 112.1(2) ?
C1 N1 H1 . . 124.0 ?
C3 N1 H1 . . 124.0 ?
C2 N2 C1 . . 107.4(2) ?
C2 N2 Co1 . . 125.96(17) ?
C1 N2 Co1 . . 126.68(17) ?
C17 N3 C18 . . 106.9(2) ?
C17 N3 C16 . . 106.3(2) ?
C18 N3 C16 . . 106.2(2) ?
C17 N3 Co1 . . 114.39(17) ?
C18 N3 Co1 . . 110.74(18) ?
C16 N3 Co1 . . 111.93(17) ?
C16 N4 C21 . . 108.3(3) ?
C16 N4 C19 . . 108.3(2) ?
C21 N4 C19 . . 108.3(3) ?
C20 N5 C17 . . 108.2(3) ?
C20 N5 C19 . . 107.9(3) ?
C17 N5 C19 . . 108.6(3) ?
C18 N6 C20 . . 107.9(3) ?
C18 N6 C21 . . 108.0(3) ?
C20 N6 C21 . . 107.9(3) ?
Co1 O3 H22 . . 106.7 ?
Co1 O3 H23 . . 127.8 ?
H22 O3 H23 . . 109.3 ?
H24 O4 H25 . . 100.2 ?
O1 C1 N1 . . 124.4(2) ?
O1 C1 N2 . . 124.4(2) ?
N1 C1 N2 . . 111.2(2) ?
O2 C2 N2 . . 126.5(2) ?
O2 C2 C3 . . 122.9(2) ?
N2 C2 C3 . . 110.6(2) ?
N1 C3 C10 . . 112.6(2) ?
N1 C3 C4 . . 110.8(2) ?
C10 C3 C4 . . 113.2(2) ?
N1 C3 C2 . . 98.1(2) ?
C10 C3 C2 . . 110.3(2) ?
C4 C3 C2 . . 110.9(2) ?
C5 C4 C9 . . 117.7(3) ?
C5 C4 C3 . . 119.8(3) ?
C9 C4 C3 . . 122.5(3) ?
C6 C5 C4 . . 121.1(3) ?
C6 C5 H5 . . 119.4 ?
C4 C5 H5 . . 119.4 ?
C7 C6 C5 . . 120.2(3) ?
C7 C6 H6 . . 119.9 ?
C5 C6 H6 . . 119.9 ?
C8 C7 C6 . . 119.7(3) ?
C8 C7 H7 . . 120.1 ?
C6 C7 H7 . . 120.1 ?
C7 C8 C9 . . 120.2(3) ?
C7 C8 H8 . . 119.9 ?
C9 C8 H8 . . 119.9 ?
C8 C9 C4 . . 121.0(3) ?
C8 C9 H9 . . 119.5 ?
C4 C9 H9 . . 119.5 ?
C15 C10 C11 . . 118.0(3) ?
C15 C10 C3 . . 119.7(3) ?
C11 C10 C3 . . 122.2(3) ?
C10 C11 C12 . . 120.2(3) ?
C10 C11 H11 . . 119.9 ?
C12 C11 H11 . . 119.9 ?
C13 C12 C11 . . 121.0(4) ?
C13 C12 H12 . . 119.5 ?
C11 C12 H12 . . 119.5 ?
C12 C13 C14 . . 119.3(3) ?
C12 C13 H13 . . 120.3 ?
C14 C13 H13 . . 120.3 ?
C13 C14 C15 . . 120.0(4) ?
C13 C14 H14 . . 120.0 ?
C15 C14 H14 . . 120.0 ?
C10 C15 C14 . . 121.5(3) ?
C10 C15 H15 . . 119.3 ?
C14 C15 H15 . . 119.3 ?
N4 C16 N3 . . 113.7(2) ?
N4 C16 H16A . . 108.8 ?
N3 C16 H16A . . 108.8 ?
N4 C16 H16B . . 108.8 ?
N3 C16 H16B . . 108.8 ?
H16A C16 H16B . . 107.7 ?
N5 C17 N3 . . 113.2(2) ?
N5 C17 H17A . . 108.9 ?
N3 C17 H17A . . 108.9 ?
N5 C17 H17B . . 108.9 ?
N3 C17 H17B . . 108.9 ?
H17A C17 H17B . . 107.7 ?
N6 C18 N3 . . 113.3(3) ?
N6 C18 H18A . . 108.9 ?
N3 C18 H18A . . 108.9 ?
N6 C18 H18B . . 108.9 ?
N3 C18 H18B . . 108.9 ?
H18A C18 H18B . . 107.7 ?
N4 C19 N5 . . 112.3(3) ?
N4 C19 H19A . . 109.2 ?
N5 C19 H19A . . 109.2 ?
N4 C19 H19B . . 109.2 ?
N5 C19 H19B . . 109.2 ?
H19A C19 H19B . . 107.9 ?
N5 C20 N6 . . 112.6(3) ?
N5 C20 H20A . . 109.1 ?
N6 C20 H20A . . 109.1 ?
N5 C20 H20B . . 109.1 ?
N6 C20 H20B . . 109.1 ?
H20A C20 H20B . . 107.8 ?
N4 C21 N6 . . 112.0(3) ?
N4 C21 H21A . . 109.2 ?
N6 C21 H21A . . 109.2 ?
N4 C21 H21B . . 109.2 ?
N6 C21 H21B . . 109.2 ?
H21A C21 H21B . . 107.9 ?

loop_
_geom_bond_atom_site_label_1
_geom_bond_atom_site_label_2
_geom_bond_site_symmetry_2
_geom_bond_distance
_geom_bond_publ_flag
Co1 O3 . 2.0849(19) y
Co1 O3 2_666 2.0849(19) n
Co1 N2 . 2.128(2) y
Co1 N2 2_666 2.128(2) n
Co1 N3 2_666 2.359(2) n
Co1 N3 . 2.359(2) y
N1 C1 . 1.341(3) ?
N1 C3 . 1.457(3) ?
N1 H1 . 0.8600 ?
N2 C2 . 1.351(3) ?
N2 C1 . 1.392(3) ?
N3 C17 . 1.487(4) ?
N3 C18 . 1.491(4) ?
N3 C16 . 1.493(4) ?
N4 C16 . 1.457(4) ?
N4 C21 . 1.458(4) ?
N4 C19 . 1.461(4) ?
N5 C20 . 1.458(5) ?
N5 C17 . 1.461(4) ?
N5 C19 . 1.464(4) ?
N6 C18 . 1.466(4) ?
N6 C20 . 1.471(5) ?
N6 C21 . 1.478(5) ?
O1 C1 . 1.244(3) ?
O2 C2 . 1.230(3) ?
O3 H22 . 0.8500 ?
O3 H23 . 0.8500 ?
O4 H24 . 0.8500 ?
O4 H24 . 0.8500 ?
O4 H25 . 0.8500 ?
C2 C3 . 1.563(4) ?
C3 C10 . 1.531(4) ?
C3 C4 . 1.534(4) ?
C4 C5 . 1.386(4) ?
C4 C9 . 1.386(4) ?
C5 C6 . 1.379(5) ?
C5 H5 . 0.9300 ?
C6 C7 . 1.372(5) ?
C6 H6 . 0.9300 ?
C7 C8 . 1.368(5) ?
C7 H7 . 0.9300 ?
C8 C9 . 1.383(5) ?
C8 H8 . 0.9300 ?
C9 H9 . 0.9300 ?
C10 C15 . 1.374(4) ?
C10 C11 . 1.381(4) ?
C11 C12 . 1.386(5) ?
C11 H11 . 0.9300 ?
C12 C13 . 1.362(6) ?
C12 H12 . 0.9300 ?
C13 C14 . 1.366(5) ?
C13 H13 . 0.9300 ?
C14 C15 . 1.381(5) ?
C14 H14 . 0.9300 ?
C15 H15 . 0.9300 ?
C16 H16A . 0.9700 ?
C16 H16B . 0.9700 ?
C17 H17A . 0.9700 ?
C17 H17B . 0.9700 ?
C18 H18A . 0.9700 ?
C18 H18B . 0.9700 ?
C19 H19A . 0.9700 ?
C19 H19B . 0.9700 ?
C20 H20A . 0.9700 ?
C20 H20B . 0.9700 ?
C21 H21A . 0.9700 ?
C21 H21B . 0.9700 ?

loop_
_geom_hbond_atom_site_label_D
_geom_hbond_atom_site_label_H
_geom_hbond_atom_site_label_A
_geom_hbond_site_symmetry_A
_geom_hbond_distance_DH
_geom_hbond_distance_HA
_geom_hbond_distance_DA
_geom_hbond_angle_DHA
_geom_hbond_publ_flag
O3 H22 O1 . 0.85 2.13 2.714(3) 125.4 y
O4 H24 O3 . 0.85 2.42 2.879(12) 114.3 y
N1 H1 O1 2_676 0.86 2.06 2.892(3) 162.9 y
O4 H25 N6 2_566 0.85 2.40 2.940(14) 121.5 y

loop_
_geom_torsion_atom_site_label_1
_geom_torsion_atom_site_label_2
_geom_torsion_atom_site_label_3
_geom_torsion_atom_site_label_4
_geom_torsion_site_symmetry_1
_geom_torsion
O3 Co1 N2 C2 . 155.4(2)
O3 Co1 N2 C2 2_666 -24.6(2)
N3 Co1 N2 C2 2_666 -110.4(2)
N3 Co1 N2 C2 . 69.6(2)
O3 Co1 N2 C1 . -23.9(2)
O3 Co1 N2 C1 2_666 156.1(2)
N3 Co1 N2 C1 2_666 70.2(2)
N3 Co1 N2 C1 . -109.8(2)
O3 Co1 N3 C17 . 174.2(2)
O3 Co1 N3 C17 2_666 -5.8(2)
N2 Co1 N3 C17 . -95.9(2)
N2 Co1 N3 C17 2_666 84.1(2)
O3 Co1 N3 C18 . 53.4(2)
O3 Co1 N3 C18 2_666 -126.6(2)
N2 Co1 N3 C18 . 143.3(2)
N2 Co1 N3 C18 2_666 -36.7(2)
O3 Co1 N3 C16 . -64.92(19)
O3 Co1 N3 C16 2_666 115.08(19)
N2 Co1 N3 C16 . 25.02(19)
N2 Co1 N3 C16 2_666 -154.98(19)
C3 N1 C1 O1 . 173.3(3)
C3 N1 C1 N2 . -7.1(3)
C2 N2 C1 O1 . -178.5(3)
Co1 N2 C1 O1 . 0.9(4)
C2 N2 C1 N1 . 1.9(3)
Co1 N2 C1 N1 . -178.66(18)
C1 N2 C2 O2 . -177.0(3)
Co1 N2 C2 O2 . 3.6(4)
C1 N2 C2 C3 . 3.6(3)
Co1 N2 C2 C3 . -175.82(17)
C1 N1 C3 C10 . 124.3(3)
C1 N1 C3 C4 . -107.9(3)
C1 N1 C3 C2 . 8.3(3)
O2 C2 C3 N1 . 173.5(3)
N2 C2 C3 N1 . -7.1(3)
O2 C2 C3 C10 . 55.7(4)
N2 C2 C3 C10 . -124.9(3)
O2 C2 C3 C4 . -70.5(3)
N2 C2 C3 C4 . 108.9(3)
N1 C3 C4 C5 . -37.7(3)
C10 C3 C4 C5 . 89.8(3)
C2 C3 C4 C5 . -145.6(3)
N1 C3 C4 C9 . 144.9(3)
C10 C3 C4 C9 . -87.5(3)
C2 C3 C4 C9 . 37.1(4)
C9 C4 C5 C6 . -0.3(5)
C3 C4 C5 C6 . -177.7(3)
C4 C5 C6 C7 . 0.2(5)
C5 C6 C7 C8 . -0.5(6)
C6 C7 C8 C9 . 0.9(5)
C7 C8 C9 C4 . -1.0(5)
C5 C4 C9 C8 . 0.7(5)
C3 C4 C9 C8 . 178.0(3)
N1 C3 C10 C15 . -46.5(4)
C4 C3 C10 C15 . -173.2(3)
C2 C3 C10 C15 . 61.9(3)
N1 C3 C10 C11 . 134.7(3)
C4 C3 C10 C11 . 8.1(4)
C2 C3 C10 C11 . -116.9(3)
C15 C10 C11 C12 . 1.4(5)
C3 C10 C11 C12 . -179.8(3)
C10 C11 C12 C13 . -1.0(6)
C11 C12 C13 C14 . -0.3(6)
C12 C13 C14 C15 . 1.0(6)
C11 C10 C15 C14 . -0.7(5)
C3 C10 C15 C14 . -179.5(3)
C13 C14 C15 C10 . -0.5(6)
C21 N4 C16 N3 . -58.9(3)
C19 N4 C16 N3 . 58.3(3)
C17 N3 C16 N4 . -56.7(3)
C18 N3 C16 N4 . 56.8(3)
Co1 N3 C16 N4 . 177.8(2)
C20 N5 C17 N3 . 58.6(3)
C19 N5 C17 N3 . -58.4(4)
C18 N3 C17 N5 . -56.6(3)
C16 N3 C17 N5 . 56.5(3)
Co1 N3 C17 N5 . -179.5(2)
C20 N6 C18 N3 . -57.8(4)
C21 N6 C18 N3 . 58.6(4)
C17 N3 C18 N6 . 56.4(4)
C16 N3 C18 N6 . -56.7(4)
Co1 N3 C18 N6 . -178.4(2)
C16 N4 C19 N5 . -58.1(3)
C21 N4 C19 N5 . 59.1(4)
C20 N5 C19 N4 . -58.8(4)
C17 N5 C19 N4 . 58.3(4)
C17 N5 C20 N6 . -59.1(4)
C19 N5 C20 N6 . 58.3(4)
C18 N6 C20 N5 . 58.7(4)
C21 N6 C20 N5 . -57.7(4)
C16 N4 C21 N6 . 58.9(4)
C19 N4 C21 N6 . -58.3(4)
C18 N6 C21 N4 . -58.9(4)
C20 N6 C21 N4 . 57.5(4)
